data_4021832
loop_
_publ_author_name
'Philippe Le Grel'
'Arnaud Sala\"un'
'Michel Potel'
'Barbara Le Grel'
'Fred\'eric Lassagne'

_publ_section_title
;
 Aza-\b^3^-Cyclohexapeptides: Pseudopeptidic Macrocycles with
 Interesting Conformational and Configurational Properties
 Slow Pyramidal Nitrogen Inversion in 24-Membered Rings!
;
_journal_name_full 'Journal of Organic Chemistry'
_journal_page_first 5638
_journal_page_last 5645
_journal_paper_doi 10.1021/jo0608467
_journal_volume 71
_journal_year 2006
_chemical_compound_source 'synthesis as described'
_chemical_formula_moiety 'C36 H56 N12 O6'
_chemical_formula_sum 'C36 H56 N12 O6'
_chemical_formula_weight 752.93
_chemical_name_systematic
;
 ?
;
_space_group_IT_number 15
_symmetry_cell_setting monoclinic
_symmetry_space_group_name_Hall '-C 2yc'
_symmetry_space_group_name_H-M 'C 1 2/c 1'
_atom_sites_solution_hydrogens geom
_atom_sites_solution_primary direct
_atom_sites_solution_secondary difmap
_audit_conform_dict_location ftp://ftp.iucr.org/pub/cif_core.dic
_audit_conform_dict_name cif_core.dic
_audit_conform_dict_version 2.2
_audit_creation_date 2004-09-16T11:03:28-00:00
_audit_creation_method 'WinGX routine CIF_UPDATE'
_cell_angle_alpha 90
_cell_angle_beta 123.41(1)
_cell_angle_gamma 90
_cell_formula_units_Z 4
_cell_length_a 25.344(3)
_cell_length_b 10.264(1)
_cell_length_c 19.173(2)
_cell_measurement_reflns_used 4984
_cell_measurement_temperature 150(2)
_cell_measurement_theta_max 27.485
_cell_measurement_theta_min 2.91
_cell_measurement_wavelength 0.71073
_cell_volume 4163.3(9)
_computing_cell_refinement 'HKL Scalepack (Otwinowski & Minor 1997)'
_computing_data_collection 'Collect (Nonius BV, 1997-2000)'
_computing_data_reduction 'HKL Denzo and Scalepack (Otwinowski & Minor 1997)'
_computing_molecular_graphics 'Ortep-3 for Windows (Farrugia, 1997)'
_computing_publication_material 'WinGX publication routines (Farrugia, 1999)'
_computing_structure_refinement 'SHELXL-97 (Sheldrick, 1997)'
_computing_structure_solution 'SHELXS-97 (Sheldrick, 1997)'
_diffrn_ambient_temperature 293(2)
_diffrn_detector 'CCD plate'
_diffrn_measured_fraction_theta_full 0.996
_diffrn_measured_fraction_theta_max 0.996
_diffrn_measurement_device '95mm CCD camera on \k-goniostat'
_diffrn_measurement_device_type KappaCCD
_diffrn_measurement_method 'CCD rotation images, thick slices'
_diffrn_orient_matrix_type 'by Nonius Collect from scalepack cell'
_diffrn_orient_matrix_UB_11 0.114653E-1
_diffrn_orient_matrix_UB_12 -0.277841E-1
_diffrn_orient_matrix_UB_13 -0.400182E-1
_diffrn_orient_matrix_UB_21 0.8559E-2
_diffrn_orient_matrix_UB_22 -0.901906E-1
_diffrn_orient_matrix_UB_23 0.235492E-1
_diffrn_orient_matrix_UB_31 -0.450519E-1
_diffrn_orient_matrix_UB_32 -0.242054E-1
_diffrn_orient_matrix_UB_33 -0.418108E-1
_diffrn_radiation_monochromator graphite
_diffrn_radiation_probe x-ray
_diffrn_radiation_type MoK\a
_diffrn_radiation_wavelength 0.71069
_diffrn_reflns_av_R_equivalents 0.012
_diffrn_reflns_av_unetI/netI 0.0243
_diffrn_reflns_limit_h_max 32
_diffrn_reflns_limit_h_min -32
_diffrn_reflns_limit_k_max 13
_diffrn_reflns_limit_k_min -13
_diffrn_reflns_limit_l_max 24
_diffrn_reflns_limit_l_min -24
_diffrn_reflns_number 9260
_diffrn_reflns_theta_full 27.5
_diffrn_reflns_theta_max 27.5
_diffrn_reflns_theta_min 2.94
_diffrn_source 'Enraf Nonius FR590'
_exptl_absorpt_coefficient_mu 0.084
_exptl_absorpt_correction_type none
_exptl_crystal_colour colourless
_exptl_crystal_density_diffrn 1.201
_exptl_crystal_density_method 'not measured'
_exptl_crystal_description 'hexagonal ^latelet'
_exptl_crystal_F_000 1616
_exptl_crystal_size_max 0.6
_exptl_crystal_size_mid 0.4
_exptl_crystal_size_min 0.25
_refine_diff_density_max 0.235
_refine_diff_density_min -0.24
_refine_diff_density_rms 0.036
_refine_ls_extinction_coef 0.0051(7)
_refine_ls_extinction_expression Fc^*^=kFc[1+0.001xFc^2^\l^3^/sin(2\q)]^-1/4^
_refine_ls_extinction_method SHELXL
_refine_ls_goodness_of_fit_ref 1.041
_refine_ls_hydrogen_treatment mixed
_refine_ls_matrix_type full
_refine_ls_number_parameters 257
_refine_ls_number_reflns 4767
_refine_ls_number_restraints 0
_refine_ls_restrained_S_all 1.041
_refine_ls_R_factor_all 0.0486
_refine_ls_R_factor_gt 0.0412
_refine_ls_shift/su_max 0.001
_refine_ls_shift/su_mean 0
_refine_ls_structure_factor_coef Fsqd
_refine_ls_weighting_details 'calc w=1/[\s^2^(Fo^2^)+(0.0556P)^2^+2.2174P] where P=(Fo^2^+2Fc^2^)/3'
_refine_ls_weighting_scheme calc
_refine_ls_wR_factor_gt 0.1074
_refine_ls_wR_factor_ref 0.1137
_reflns_number_gt 4080
_reflns_number_total 4767
_reflns_threshold_expression >2sigma(I)
_cod_data_source_file jo0608467si20060418_105244.cif
_cod_original_sg_symbol_H-M 'C 2/c'
_cod_database_code 4021832

loop_
_symmetry_equiv_pos_as_xyz
'x, y, z'
'-x, y, -z+1/2'
'x+1/2, y+1/2, z'
'-x+1/2, y+1/2, -z+1/2'
'-x, -y, -z'
'x, -y, z-1/2'
'-x+1/2, -y+1/2, -z'
'x+1/2, -y+1/2, z-1/2'

loop_
_atom_site_label
_atom_site_type_symbol
_atom_site_fract_x
_atom_site_fract_y
_atom_site_fract_z
_atom_site_U_iso_or_equiv
_atom_site_adp_type
_atom_site_occupancy
_atom_site_symmetry_multiplicity
_atom_site_calc_flag
_atom_site_refinement_flags
O1 O 0.56106(4) 0.34131(8) 0.00956(5) 0.0344(2) Uani 1 1 d .
O2 O 0.55027(4) 0.06945(9) 0.21504(5) 0.0380(2) Uani 1 1 d .
N3 N 0.46210(5) 0.16146(9) 0.10296(6) 0.0306(2) Uani 1 1 d .
N4 N 0.65566(4) 0.22373(9) 0.15626(6) 0.0274(2) Uani 1 1 d .
C5 C 0.55137(5) 0.30725(10) 0.06308(7) 0.0281(2) Uani 1 1 d .
N6 N 0.62728(5) 0.10385(10) 0.01447(6) 0.0291(2) Uani 1 1 d .
N7 N 0.39374(5) -0.05411(9) 0.06500(6) 0.0301(2) Uani 1 1 d .
O8 O 0.64697(4) -0.09829(8) 0.07291(5) 0.0407(2) Uani 1 1 d .
N9 N 0.59220(4) 0.23822(9) 0.13193(6) 0.0272(2) Uani 1 1 d .
N10 N 0.48490(4) 0.29074(9) 0.12193(6) 0.0322(2) Uani 1 1 d .
C11 C 0.49593(5) 0.06200(12) 0.15301(7) 0.0299(2) Uani 1 1 d .
C12 C 0.64654(5) 0.02100(11) 0.07849(7) 0.0298(2) Uani 1 1 d .
C13 C 0.67148(6) 0.08559(12) 0.16200(7) 0.0321(3) Uani 1 1 d .
H13A H 0.6546 0.0402 0.19 0.039 Uiso 1 1 calc R
H13B H 0.7171 0.0764 0.1962 0.039 Uiso 1 1 calc R
C14 C 0.49036(5) 0.34377(12) 0.05553(8) 0.0342(3) Uani 1 1 d .
H14A H 0.4875 0.438 0.0559 0.041 Uiso 1 1 calc R
H14B H 0.455 0.313 0.0022 0.041 Uiso 1 1 calc R
C15 C 0.67498(5) 0.42430(12) 0.23827(7) 0.0308(3) Uani 1 1 d .
C16 C 0.66412(5) 0.51699(13) 0.17894(7) 0.0352(3) Uani 1 1 d .
H16 H 0.6712 0.4957 0.1376 0.042 Uiso 1 1 calc R
C17 C 0.69768(5) 0.28937(12) 0.23766(7) 0.0329(3) Uani 1 1 d .
H17A H 0.7401 0.2943 0.2494 0.04 Uiso 1 1 calc R
H17B H 0.6996 0.2381 0.2815 0.04 Uiso 1 1 calc R
C18 C 0.35495(6) -0.10304(12) 0.09428(7) 0.0332(3) Uani 1 1 d .
H18A H 0.3751 -0.0805 0.1527 0.04 Uiso 1 1 calc R
H18B H 0.353 -0.1973 0.0901 0.04 Uiso 1 1 calc R
C19 C 0.46196(6) -0.06817(12) 0.12469(8) 0.0370(3) Uani 1 1 d .
H19A H 0.4793 -0.1188 0.0991 0.044 Uiso 1 1 calc R
H19B H 0.4696 -0.1159 0.1731 0.044 Uiso 1 1 calc R
C20 C 0.28825(6) -0.04899(13) 0.04536(8) 0.0384(3) Uani 1 1 d .
H20 H 0.2684 -0.0724 -0.0135 0.046 Uiso 1 1 calc R
C21 C 0.64291(6) 0.64077(13) 0.18056(8) 0.0429(3) Uani 1 1 d .
H21 H 0.6365 0.7025 0.1411 0.052 Uiso 1 1 calc R
C22 C 0.66415(8) 0.45756(14) 0.29917(9) 0.0474(3) Uani 1 1 d .
H22 H 0.6716 0.3967 0.3396 0.057 Uiso 1 1 calc R
C23 C 0.44295(7) 0.36840(15) 0.13592(10) 0.0495(4) Uani 1 1 d .
H23A H 0.4409 0.33 0.1801 0.074 Uiso 1 1 calc R
H23B H 0.4014 0.3705 0.0856 0.074 Uiso 1 1 calc R
H23C H 0.4591 0.4556 0.1512 0.074 Uiso 1 1 calc R
C24 C 0.28824(9) 0.09809(16) 0.05162(13) 0.0615(4) Uani 1 1 d .
H24A H 0.2455 0.1295 0.0197 0.092 Uiso 1 1 calc R
H24B H 0.3113 0.1351 0.0301 0.092 Uiso 1 1 calc R
H24C H 0.308 0.123 0.1091 0.092 Uiso 1 1 calc R
C25 C 0.63137(8) 0.67194(15) 0.24106(11) 0.0565(4) Uani 1 1 d .
H25 H 0.6163 0.7542 0.2418 0.068 Uiso 1 1 calc R
C26 C 0.25008(8) -0.11117(17) 0.07635(11) 0.0532(4) Uani 1 1 d .
H26A H 0.2078 -0.077 0.0452 0.08 Uiso 1 1 calc R
H26B H 0.2697 -0.0918 0.1346 0.08 Uiso 1 1 calc R
H26C H 0.2487 -0.2038 0.0688 0.08 Uiso 1 1 calc R
C27 C 0.64231(10) 0.58033(16) 0.30069(12) 0.0659(5) Uani 1 1 d .
H27 H 0.635 0.6014 0.3418 0.079 Uiso 1 1 calc R
H9 H 0.5823(7) 0.2147(14) 0.1686(9) 0.037(4) Uiso 1 1 d .
H6 H 0.6222(7) 0.1903(16) 0.0210(9) 0.044(4) Uiso 1 1 d .
H3 H 0.4241(8) 0.1487(16) 0.0588(11) 0.049(4) Uiso 1 1 d .

loop_
_atom_site_aniso_label
_atom_site_aniso_U_11
_atom_site_aniso_U_22
_atom_site_aniso_U_33
_atom_site_aniso_U_23
_atom_site_aniso_U_13
_atom_site_aniso_U_12
O1 0.0359(4) 0.0336(4) 0.0304(4) 0.0072(3) 0.0162(4) 0.0044(3)
O2 0.0272(4) 0.0489(5) 0.0310(4) 0.0068(4) 0.0115(4) -0.0025(4)
N3 0.0249(5) 0.0289(5) 0.0324(5) -0.0007(4) 0.0122(4) -0.0028(4)
N4 0.0199(4) 0.0329(5) 0.0249(4) 0.0024(4) 0.0095(4) 0.0025(3)
C5 0.0249(5) 0.0242(5) 0.0279(5) 0.0015(4) 0.0098(4) -0.0008(4)
N6 0.0343(5) 0.0267(5) 0.0261(5) 0.0028(4) 0.0165(4) 0.0013(4)
N7 0.0313(5) 0.0292(5) 0.0251(4) 0.0003(4) 0.0127(4) -0.0031(4)
O8 0.0485(5) 0.0280(4) 0.0352(5) 0.0058(3) 0.0163(4) -0.0002(4)
N9 0.0209(4) 0.0321(5) 0.0257(4) 0.0042(4) 0.0109(4) 0.0010(3)
N10 0.0279(5) 0.0279(5) 0.0399(5) -0.0034(4) 0.0182(4) -0.0019(4)
C11 0.0284(5) 0.0360(6) 0.0268(5) 0.0026(4) 0.0161(5) -0.0004(4)
C12 0.0269(5) 0.0303(6) 0.0286(5) 0.0056(4) 0.0130(5) 0.0017(4)
C13 0.0304(6) 0.0350(6) 0.0261(5) 0.0073(4) 0.0126(5) 0.0075(5)
C14 0.0249(5) 0.0308(6) 0.0395(6) 0.0071(5) 0.0131(5) 0.0031(4)
C15 0.0241(5) 0.0370(6) 0.0270(5) -0.0045(4) 0.0113(4) -0.0087(4)
C16 0.0280(5) 0.0462(7) 0.0266(5) 0.0007(5) 0.0120(5) -0.0039(5)
C17 0.0250(5) 0.0428(7) 0.0243(5) 0.0010(5) 0.0093(4) -0.0004(5)
C18 0.0419(7) 0.0314(6) 0.0278(5) -0.0007(4) 0.0202(5) -0.0027(5)
C19 0.0330(6) 0.0329(6) 0.0333(6) 0.0062(5) 0.0107(5) 0.0009(5)
C20 0.0417(7) 0.0401(7) 0.0382(6) -0.0034(5) 0.0250(6) -0.0003(5)
C21 0.0363(6) 0.0398(7) 0.0333(6) -0.0002(5) 0.0069(5) -0.0091(5)
C22 0.0715(10) 0.0377(7) 0.0455(7) -0.0068(6) 0.0401(8) -0.0121(6)
C23 0.0428(7) 0.0462(8) 0.0641(9) -0.0125(7) 0.0322(7) 0.0018(6)
C24 0.0677(10) 0.0411(8) 0.0908(13) 0.0050(8) 0.0532(10) 0.0122(7)
C25 0.0715(10) 0.0360(7) 0.0611(9) -0.0131(7) 0.0359(9) -0.0059(7)
C26 0.0528(8) 0.0588(9) 0.0636(9) -0.0042(7) 0.0418(8) -0.0033(7)
C27 0.1114(16) 0.0428(8) 0.0722(11) -0.0150(8) 0.0687(12) -0.0095(9)

loop_
_atom_type_symbol
_atom_type_description
_atom_type_scat_dispersion_real
_atom_type_scat_dispersion_imag
_atom_type_scat_source
C C 0.0033 0.0016 'International Tables Vol C Tables 4.2.6.8 and 6.1.1.4'
H H 0 0 'International Tables Vol C Tables 4.2.6.8 and 6.1.1.4'
N N 0.0061 0.0033 'International Tables Vol C Tables 4.2.6.8 and 6.1.1.4'
O O 0.0106 0.006 'International Tables Vol C Tables 4.2.6.8 and 6.1.1.4'

loop_
_geom_angle_atom_site_label_1
_geom_angle_atom_site_label_2
_geom_angle_atom_site_label_3
_geom_angle
_geom_angle_site_symmetry_1
_geom_angle_site_symmetry_3
C11 N3 N10 121.47(10) . .
C11 N3 H3 120.6(11) . .
N10 N3 H3 117.8(11) . .
N9 N4 C13 110.00(9) . .
N9 N4 C17 109.08(8) . .
C13 N4 C17 110.72(9) . .
O1 C5 N9 124.69(10) . .
O1 C5 C14 120.73(10) . .
N9 C5 C14 114.58(10) . .
C12 N6 N7 119.38(10) . 5_655
C12 N6 H6 119.8(10) . .
N7 N6 H6 120.2(9) 5_655 .
N6 N7 C19 113.05(9) 5_655 .
N6 N7 C18 110.97(9) 5_655 .
C19 N7 C18 114.86(9) . .
C5 N9 N4 119.96(9) . .
C5 N9 H9 120.9(9) . .
N4 N9 H9 118.0(9) . .
N3 N10 C14 110.34(9) . .
N3 N10 C23 108.81(10) . .
C14 N10 C23 112.54(10) . .
O2 C11 N3 125.44(11) . .
O2 C11 C19 120.86(10) . .
N3 C11 C19 113.66(10) . .
O8 C12 N6 124.51(11) . .
O8 C12 C13 120.65(10) . .
N6 C12 C13 114.78(10) . .
N4 C13 C12 114.09(9) . .
N4 C13 H13A 108.7 . .
C12 C13 H13A 108.7 . .
N4 C13 H13B 108.7 . .
C12 C13 H13B 108.7 . .
H13A C13 H13B 107.6 . .
N10 C14 C5 113.92(9) . .
N10 C14 H14A 108.8 . .
C5 C14 H14A 108.8 . .
N10 C14 H14B 108.8 . .
C5 C14 H14B 108.8 . .
H14A C14 H14B 107.7 . .
C22 C15 C16 118.74(12) . .
C22 C15 C17 119.32(11) . .
C16 C15 C17 121.94(11) . .
C21 C16 C15 120.91(12) . .
C21 C16 H16 119.5 . .
C15 C16 H16 119.5 . .
N4 C17 C15 111.80(9) . .
N4 C17 H17A 109.3 . .
C15 C17 H17A 109.3 . .
N4 C17 H17B 109.3 . .
C15 C17 H17B 109.3 . .
H17A C17 H17B 107.9 . .
N7 C18 C20 113.13(10) . .
N7 C18 H18A 109 . .
C20 C18 H18A 109 . .
N7 C18 H18B 109 . .
C20 C18 H18B 109 . .
H18A C18 H18B 107.8 . .
N7 C19 C11 112.71(10) . .
N7 C19 H19A 109 . .
C11 C19 H19A 109.1 . .
N7 C19 H19B 109 . .
C11 C19 H19B 109 . .
H19A C19 H19B 107.8 . .
C24 C20 C18 111.38(12) . .
C24 C20 C26 110.98(12) . .
C18 C20 C26 109.63(12) . .
C24 C20 H20 108.2 . .
C18 C20 H20 108.2 . .
C26 C20 H20 108.2 . .
C25 C21 C16 119.68(13) . .
C25 C21 H21 120.2 . .
C16 C21 H21 120.2 . .
C15 C22 C27 120.74(14) . .
C15 C22 H22 119.6 . .
C27 C22 H22 119.6 . .
N10 C23 H23A 109.5 . .
N10 C23 H23B 109.5 . .
H23A C23 H23B 109.5 . .
N10 C23 H23C 109.5 . .
H23A C23 H23C 109.5 . .
H23B C23 H23C 109.5 . .
C20 C24 H24A 109.5 . .
C20 C24 H24B 109.5 . .
H24A C24 H24B 109.5 . .
C20 C24 H24C 109.5 . .
H24A C24 H24C 109.5 . .
H24B C24 H24C 109.5 . .
C21 C25 C27 119.83(15) . .
C21 C25 H25 120.1 . .
C27 C25 H25 120.1 . .
C20 C26 H26A 109.5 . .
C20 C26 H26B 109.5 . .
H26A C26 H26B 109.5 . .
C20 C26 H26C 109.5 . .
H26A C26 H26C 109.5 . .
H26B C26 H26C 109.5 . .
C22 C27 C25 120.10(15) . .
C22 C27 H27 120 . .
C25 C27 H27 120 . .

loop_
_geom_bond_atom_site_label_1
_geom_bond_atom_site_label_2
_geom_bond_distance
_geom_bond_site_symmetry_2
O1 C5 1.2299(14) .
O2 C11 1.2300(14) .
N3 C11 1.3387(15) .
N3 N10 1.4127(13) .
N3 H3 0.874(17) .
N4 N9 1.4143(12) .
N4 C13 1.4610(15) .
N4 C17 1.4810(14) .
C5 N9 1.3458(14) .
C5 C14 1.5185(16) .
N6 C12 1.3446(14) .
N6 N7 1.4044(13) 5_655
N6 H6 0.915(17) .
N7 N6 1.4044(13) 5_655
N7 C19 1.4631(15) .
N7 C18 1.4634(15) .
O8 C12 1.2297(14) .
N9 H9 0.899(15) .
N10 C14 1.4596(16) .
N10 C23 1.4669(16) .
C11 C19 1.5186(17) .
C12 C13 1.5127(16) .
C13 H13A 0.97 .
C13 H13B 0.97 .
C14 H14A 0.97 .
C14 H14B 0.97 .
C15 C22 1.3814(18) .
C15 C16 1.3892(17) .
C15 C17 1.5021(17) .
C16 C21 1.3866(19) .
C16 H16 0.93 .
C17 H17A 0.97 .
C17 H17B 0.97 .
C18 C20 1.5161(18) .
C18 H18A 0.97 .
C18 H18B 0.97 .
C19 H19A 0.97 .
C19 H19B 0.97 .
C20 C24 1.514(2) .
C20 C26 1.5263(19) .
C20 H20 0.98 .
C21 C25 1.381(2) .
C21 H21 0.93 .
C22 C27 1.383(2) .
C22 H22 0.93 .
C23 H23A 0.96 .
C23 H23B 0.96 .
C23 H23C 0.96 .
C24 H24A 0.96 .
C24 H24B 0.96 .
C24 H24C 0.96 .
C25 C27 1.385(2) .
C25 H25 0.93 .
C26 H26A 0.96 .
C26 H26B 0.96 .
C26 H26C 0.96 .
C27 H27 0.93 .
